data_4122416
loop_
_publ_author_name
'Vo, Thao T.'
'Parrish, Damon A.'
'Shreeve, Jean'ne M.'

_publ_section_title
;
 Tetranitroacetimidic Acid: A High Oxygen Oxidizer and Potential
 Replacement for Ammonium Perchlorate.
;
_journal_issue 34
_journal_name_full 'Journal of the American Chemical Society'
_journal_page_first 11934
_journal_paper_doi 10.1021/ja5074036
_journal_volume 136
_journal_year 2014
_chemical_formula_moiety 'C N3 O6, C5 H4 N'
_chemical_formula_sum 'C6 H4 N4 O6'
_chemical_formula_weight 228.13
_chemical_name_systematic
;
 ?
;
_space_group_crystal_system monoclinic
_space_group_IT_number 14
_space_group_name_Hall '-P 2ybc'
_space_group_name_H-M_alt 'P 1 21/c 1'
_symmetry_space_group_name_Hall '-P 2ybc'
_symmetry_space_group_name_H-M 'P 1 21/c 1'
_atom_sites_solution_hydrogens geom
_atom_sites_solution_primary direct
_audit_creation_date 2013-05-16
_audit_creation_method
;
Olex2 1.2
(compiled 2014.03.20 svn.r2914 for OlexSys, GUI svn.r4816)
;
_cell_angle_alpha 90
_cell_angle_beta 90.944(7)
_cell_angle_gamma 90
_cell_formula_units_Z 4
_cell_length_a 8.416(4)
_cell_length_b 8.646(4)
_cell_length_c 12.186(5)
_cell_measurement_reflns_used 4026
_cell_measurement_temperature 150(2)
_cell_measurement_theta_max 22.393
_cell_measurement_theta_min 2.890
_cell_volume 886.6(7)
_computing_molecular_graphics 'Olex2 (Dolomanov et al., 2009)'
_computing_publication_material 'Olex2 (Dolomanov et al., 2009)'
_computing_structure_refinement 'XL (Sheldrick, 2008)'
_computing_structure_solution 'XS (Sheldrick, 2008)'
_diffrn_ambient_temperature 149.98
_diffrn_measured_fraction_theta_full 1.013
_diffrn_measured_fraction_theta_max 0.996
_diffrn_measurement_device_type 'Bruker APEX-II CCD'
_diffrn_measurement_method '\f and \w scans'
_diffrn_radiation_type MoK\a
_diffrn_radiation_wavelength 0.71073
_diffrn_reflns_av_R_equivalents 0.1700
_diffrn_reflns_av_unetI/netI 0.0983
_diffrn_reflns_Laue_measured_fraction_full 1.013
_diffrn_reflns_Laue_measured_fraction_max 0.996
_diffrn_reflns_limit_h_max 11
_diffrn_reflns_limit_h_min -11
_diffrn_reflns_limit_k_max 11
_diffrn_reflns_limit_k_min -11
_diffrn_reflns_limit_l_max 16
_diffrn_reflns_limit_l_min -16
_diffrn_reflns_number 13102
_diffrn_reflns_point_group_measured_fraction_full 1.013
_diffrn_reflns_point_group_measured_fraction_max 0.996
_diffrn_reflns_theta_full 26.000
_diffrn_reflns_theta_max 29.100
_diffrn_reflns_theta_min 1.671
_diffrn_standards_number 0
_exptl_absorpt_coefficient_mu 0.156
_exptl_absorpt_correction_T_max 0.7452
_exptl_absorpt_correction_T_min 0.4825
_exptl_absorpt_correction_type numerical
_exptl_absorpt_process_details
;
SADABS-2012/1 (Bruker,2012) was used for absorption correction.
wR2(int) was 0.1343 before and 0.0860 after correction.
The Ratio of minimum to maximum transmission is 0.6475.
The \l/2 correction factor is 0.0015.
;
_exptl_crystal_colour yellow
_exptl_crystal_colour_primary yellow
_exptl_crystal_density_diffrn 1.709
_exptl_crystal_description prism
_exptl_crystal_F_000 464
_exptl_crystal_size_max 0.175
_exptl_crystal_size_mid 0.17
_exptl_crystal_size_min 0.071
_refine_diff_density_max 0.677
_refine_diff_density_min -0.611
_refine_diff_density_rms 0.125
_refine_ls_extinction_method none
_refine_ls_goodness_of_fit_ref 1.151
_refine_ls_hydrogen_treatment constr
_refine_ls_matrix_type full
_refine_ls_number_parameters 146
_refine_ls_number_reflns 2360
_refine_ls_number_restraints 0
_refine_ls_restrained_S_all 1.151
_refine_ls_R_factor_all 0.1349
_refine_ls_R_factor_gt 0.0987
_refine_ls_shift/su_max 0.000
_refine_ls_shift/su_mean 0.000
_refine_ls_structure_factor_coef Fsqd
_refine_ls_weighting_details 'w=1/[\s^2^(Fo^2^)+(0.2000P)^2^] where P=(Fo^2^+2Fc^2^)/3'
_refine_ls_weighting_scheme calc
_refine_ls_wR_factor_gt 0.2784
_refine_ls_wR_factor_ref 0.3233
_reflns_Friedel_coverage 0.000
_reflns_number_gt 1558
_reflns_number_total 2360
_reflns_threshold_expression 'I > 2\s(I)'
_cod_data_source_file ja5074036_si_004.cif
_cod_data_source_block tvo1922_0m
_cod_depositor_comments 'Adding full bibliography for 4122416--4122419.cif.'
_cod_original_cell_volume 886.7(6)
_cod_database_code 4122416
_shelxl_version_number 2013-3
_shelx_space_group_comment
;
The symmetry employed for this shelxl refinement is uniquely defined
by the following loop, which should always be used as a source of
symmetry information in preference to the above space-group names.
They are only intended as comments.
;
_shelx_estimated_absorpt_t_max 0.989
_shelx_estimated_absorpt_t_min 0.973
_olex2_refinement_description
;
1. Fixed Uiso
 At 1.2 times of:
  All C(H) groups, All N(H) groups
2.a Aromatic/amide H refined with riding coordinates:
 N2(H2), C2(H2A), C3(H3), C4(H4)
;

loop_
_space_group_symop_operation_xyz
'x, y, z'
'-x, y+1/2, -z+1/2'
'-x, -y, -z'
'x, -y-1/2, z-1/2'

loop_
_atom_site_label
_atom_site_type_symbol
_atom_site_fract_x
_atom_site_fract_y
_atom_site_fract_z
_atom_site_U_iso_or_equiv
_atom_site_adp_type
_atom_site_occupancy
_atom_site_site_symmetry_order
_atom_site_calc_flag
_atom_site_refinement_flags_posn
O1 O 0.5632(4) 0.8202(3) 0.0965(3) 0.0284(8) Uani 1 1 d .
O2 O 0.8716(5) 1.1154(4) -0.0503(3) 0.0284(8) Uani 1 1 d .
O3 O 0.6571(5) 0.8850(4) -0.0622(3) 0.0305(9) Uani 1 1 d .
O4 O 0.9415(4) 1.1768(3) 0.1184(3) 0.0270(8) Uani 1 1 d .
O5 O 0.8307(6) 0.9114(4) 0.2637(3) 0.0379(10) Uani 1 1 d .
O6 O 0.6470(5) 1.0864(4) 0.2546(3) 0.0371(10) Uani 1 1 d .
C1 C 0.6906(6) 0.4393(5) 0.2225(4) 0.0250(10) Uani 1 1 d .
N2 N 0.8108(5) 0.5391(4) 0.2313(3) 0.0270(9) Uani 1 1 d .
H2 H 0.8462 0.5638 0.2973 0.032 Uiso 1 1 calc R
N3 N 0.6535(5) 0.8987(4) 0.0385(3) 0.0222(9) Uani 1 1 d .
N4 N 0.8578(5) 1.0992(4) 0.0512(3) 0.0221(9) Uani 1 1 d .
C2 C 0.7045(6) 0.4618(6) 0.0286(4) 0.0302(11) Uani 1 1 d .
H2A H 0.6678 0.4334 -0.0428 0.036 Uiso 1 1 calc R
C3 C 0.6352(6) 0.3996(5) 0.1191(4) 0.0271(11) Uani 1 1 d .
H3 H 0.5491 0.3293 0.1108 0.033 Uiso 1 1 calc R
C4 C 0.8799(7) 0.6032(5) 0.1448(4) 0.0286(11) Uani 1 1 d .
H4 H 0.9649 0.6744 0.1550 0.034 Uiso 1 1 calc R
C5 C 0.8275(7) 0.5656(6) 0.0409(4) 0.0332(12) Uani 1 1 d .
C6 C 0.7505(6) 1.0007(6) 0.0939(3) 0.0238(9) Uani 1 1 d .
N7 N 0.7420(6) 0.9988(4) 0.2126(3) 0.0247(8) Uani 1 1 d .

loop_
_atom_site_aniso_label
_atom_site_aniso_U_11
_atom_site_aniso_U_22
_atom_site_aniso_U_33
_atom_site_aniso_U_23
_atom_site_aniso_U_13
_atom_site_aniso_U_12
O1 0.042(2) 0.0192(16) 0.0247(16) 0.0009(12) 0.0093(15) -0.0028(14)
O2 0.049(2) 0.0238(17) 0.0129(14) 0.0021(12) 0.0049(14) -0.0015(15)
O3 0.055(2) 0.0263(18) 0.0100(13) -0.0022(12) -0.0010(14) -0.0041(16)
O4 0.042(2) 0.0188(17) 0.0202(15) -0.0029(12) 0.0010(15) -0.0020(14)
O5 0.068(3) 0.0271(18) 0.0191(16) 0.0059(14) -0.0033(18) 0.0093(17)
O6 0.058(3) 0.0312(19) 0.0219(17) -0.0006(14) 0.0128(18) 0.0068(16)
C1 0.044(3) 0.0167(19) 0.0147(19) 0.0028(15) 0.0028(18) 0.001(2)
N2 0.047(3) 0.0210(19) 0.0128(16) -0.0030(14) 0.0004(16) 0.0018(18)
N3 0.036(2) 0.0180(19) 0.0128(16) -0.0002(13) 0.0016(15) 0.0025(15)
N4 0.037(2) 0.0147(17) 0.0144(16) -0.0006(13) 0.0041(16) 0.0007(15)
C2 0.044(3) 0.031(3) 0.016(2) -0.0036(17) -0.0014(18) 0.013(2)
C3 0.034(3) 0.019(2) 0.028(2) -0.0044(17) -0.002(2) 0.0013(19)
C4 0.039(3) 0.018(2) 0.029(2) 0.0022(17) 0.008(2) 0.0041(19)
C5 0.053(3) 0.027(2) 0.020(2) 0.0089(18) 0.012(2) 0.013(2)
C6 0.041(2) 0.0214(19) 0.0092(16) 0.0000(16) 0.0025(19) -0.0037(18)
N7 0.048(2) 0.0152(16) 0.0109(16) -0.0002(14) 0.0040(17) -0.0014(16)

loop_
_atom_type_symbol
_atom_type_description
_atom_type_scat_dispersion_real
_atom_type_scat_dispersion_imag
_atom_type_scat_source
C C 0.0033 0.0016 'International Tables Vol C Tables 4.2.6.8 and 6.1.1.4'
H H 0.0000 0.0000 'International Tables Vol C Tables 4.2.6.8 and 6.1.1.4'
N N 0.0061 0.0033 'International Tables Vol C Tables 4.2.6.8 and 6.1.1.4'
O O 0.0106 0.0060 'International Tables Vol C Tables 4.2.6.8 and 6.1.1.4'

loop_
_geom_angle_atom_site_label_1
_geom_angle_atom_site_label_2
_geom_angle_atom_site_label_3
_geom_angle
N2 C1 C3 118.6(4)
C1 N2 H2 118.4
C1 N2 C4 123.2(4)
C4 N2 H2 118.4
O1 N3 C6 115.8(3)
O3 N3 O1 122.4(4)
O3 N3 C6 121.8(4)
O2 N4 O4 121.4(4)
O2 N4 C6 121.6(4)
O4 N4 C6 117.0(4)
C3 C2 H2A 120.0
C3 C2 C5 120.0(5)
C5 C2 H2A 120.0
C1 C3 H3 120.1
C2 C3 C1 119.8(5)
C2 C3 H3 120.1
N2 C4 H4 120.2
N2 C4 C5 119.5(5)
C5 C4 H4 120.2
C4 C5 C2 118.9(5)
N3 C6 N7 116.4(4)
N4 C6 N3 127.7(4)
N4 C6 N7 115.8(4)
O5 N7 C6 118.3(4)
O6 N7 O5 124.7(4)
O6 N7 C6 117.0(4)

loop_
_geom_bond_atom_site_label_1
_geom_bond_atom_site_label_2
_geom_bond_distance
O1 N3 1.247(5)
O2 N4 1.251(5)
O3 N3 1.234(5)
O4 N4 1.264(5)
O5 N7 1.224(6)
O6 N7 1.220(5)
C1 N2 1.332(6)
C1 C3 1.380(7)
N2 H2 0.8800
N2 C4 1.333(6)
N3 C6 1.371(6)
N4 C6 1.352(6)
C2 H2A 0.9500
C2 C3 1.366(7)
C2 C5 1.377(8)
C3 H3 0.9500
C4 H4 0.9500
C4 C5 1.373(8)
C6 N7 1.450(5)

loop_
_geom_torsion_atom_site_label_1
_geom_torsion_atom_site_label_2
_geom_torsion_atom_site_label_3
_geom_torsion_atom_site_label_4
_geom_torsion
O1 N3 C6 N4 -179.6(4)
O1 N3 C6 N7 3.2(7)
O2 N4 C6 N3 5.6(8)
O2 N4 C6 N7 -177.2(4)
O3 N3 C6 N4 1.0(9)
O3 N3 C6 N7 -176.2(4)
O4 N4 C6 N3 -175.9(4)
O4 N4 C6 N7 1.3(7)
C1 N2 C4 C5 -0.4(7)
N2 C1 C3 C2 0.5(7)
N2 C4 C5 C2 -0.2(7)
N3 C6 N7 O5 89.6(6)
N3 C6 N7 O6 -91.1(5)
N4 C6 N7 O5 -87.9(6)
N4 C6 N7 O6 91.4(6)
C3 C1 N2 C4 0.3(7)
C3 C2 C5 C4 0.9(7)
C5 C2 C3 C1 -1.0(7)
